data_4062307
loop_
_publ_author_name
'Haukka, Matti'
'Da Costa, Philippe'
'Luukkanen, Saija'

_publ_section_title
;
 Reactions of Bis(2-pyridyl)amine and Its Deprotonated Anion with
 Ruthenium and Osmium Carbonyl Complexes
;
_journal_issue 24
_journal_name_full Organometallics
_journal_page_first 5137
_journal_page_last 5140
_journal_paper_doi 10.1021/om030488n
_journal_volume 22
_journal_year 2003
_chemical_formula_sum 'C24 H16 N6 O4 Os2'
_chemical_formula_weight 832.83
_chemical_name_common Os2(dpa)2(CO)4
_space_group_IT_number 14
_symmetry_cell_setting monoclinic
_symmetry_space_group_name_Hall '-P 2yn'
_symmetry_space_group_name_H-M 'P 1 21/n 1'
_cell_angle_alpha 90.00
_cell_angle_beta 91.9150(10)
_cell_angle_gamma 90.00
_cell_formula_units_Z 4
_cell_length_a 11.1852(2)
_cell_length_b 12.3410(3)
_cell_length_c 16.4673(5)
_cell_measurement_temperature 150(2)
_cell_volume 2271.82(10)
_diffrn_ambient_temperature 150(2)
_exptl_crystal_density_diffrn 2.435
_cod_depositor_comments
;
The following automatic conversions were performed:
'_symmetry_cell_setting' value 'Monoclinic' changed to 'monoclinic'
according to '/home/saulius/struct/CIF-dictionaries/cif_core.dic'
dictionary named 'cif_core.dic' version 2.4.1 from 2010-06-29.

Automatic conversion script
Id: cif_fix_enum 1527 2010-12-29 10:47:43Z saulius 
;
_cod_original_sg_symbol_H-M 'P 21/n'
_cod_database_code 4062307

loop_
_symmetry_equiv_pos_as_xyz
'x, y, z'
'-x+1/2, y+1/2, -z+1/2'
'-x, -y, -z'
'x-1/2, -y-1/2, z-1/2'

loop_
_atom_site_label
_atom_site_type_symbol
_atom_site_fract_x
_atom_site_fract_y
_atom_site_fract_z
_atom_site_U_iso_or_equiv
_atom_site_adp_type
_atom_site_occupancy
_atom_site_symmetry_multiplicity
_atom_site_calc_flag
_atom_site_refinement_flags
_atom_site_disorder_assembly
_atom_site_disorder_group
C1 C 0.0890(9) 0.2858(8) 0.3249(7) 0.031(2) Uani 1 1 d . . .
C2 C 0.0904(9) 0.1047(9) 0.4027(6) 0.030(2) Uani 1 1 d . . .
C3 C 0.3076(10) 0.2390(8) 0.2209(7) 0.036(2) Uani 1 1 d . . .
C4 C 0.3188(9) 0.0648(9) 0.3095(6) 0.029(2) Uani 1 1 d . . .
C10 C 0.0157(10) 0.3498(10) 0.5670(6) 0.038(3) Uani 1 1 d . . .
H10 H -0.0471 0.2980 0.5679 0.045 Uiso 1 1 calc R . .
C11 C 0.0168(10) 0.4356(10) 0.6212(7) 0.043(3) Uani 1 1 d . . .
H11 H -0.0469 0.4455 0.6572 0.052 Uiso 1 1 calc R . .
C12 C 0.1128(10) 0.5066(9) 0.6220(7) 0.037(3) Uani 1 1 d . . .
H12 H 0.1171 0.5631 0.6612 0.044 Uiso 1 1 calc R . .
C13 C 0.1999(11) 0.4970(9) 0.5681(7) 0.038(3) Uani 1 1 d . . .
H13 H 0.2653 0.5462 0.5692 0.046 Uiso 1 1 calc R . .
C14 C 0.1934(9) 0.4141(8) 0.5109(6) 0.028(2) Uani 1 1 d . . .
C15 C 0.3447(9) 0.4359(8) 0.4083(6) 0.030(2) Uani 1 1 d . . .
C16 C 0.3789(11) 0.5464(9) 0.4224(8) 0.045(3) Uani 1 1 d . . .
H16 H 0.3445 0.5858 0.4654 0.054 Uiso 1 1 calc R . .
C17 C 0.4611(11) 0.5958(9) 0.3743(7) 0.043(3) Uani 1 1 d . . .
H17 H 0.4837 0.6690 0.3841 0.051 Uiso 1 1 calc R . .
C18 C 0.5110(11) 0.5384(9) 0.3112(8) 0.044(3) Uani 1 1 d . . .
H18 H 0.5662 0.5710 0.2761 0.053 Uiso 1 1 calc R . .
C19 C 0.4765(9) 0.4319(8) 0.3021(7) 0.035(2) Uani 1 1 d . . .
H19 H 0.5103 0.3920 0.2592 0.042 Uiso 1 1 calc R . .
C20 C 0.2193(9) 0.1254(8) 0.5826(6) 0.033(2) Uani 1 1 d . . .
H20 H 0.1349 0.1335 0.5839 0.039 Uiso 1 1 calc R . .
C21 C 0.2789(10) 0.0773(8) 0.6469(6) 0.035(2) Uani 1 1 d . . .
H21 H 0.2364 0.0542 0.6929 0.041 Uiso 1 1 calc R . .
C22 C 0.3984(10) 0.0629(9) 0.6448(7) 0.038(3) Uani 1 1 d . . .
H22 H 0.4398 0.0279 0.6887 0.045 Uiso 1 1 calc R . .
C23 C 0.4613(10) 0.0992(8) 0.5785(6) 0.034(2) Uani 1 1 d . . .
H23 H 0.5456 0.0910 0.5775 0.041 Uiso 1 1 calc R . .
C24 C 0.3975(8) 0.1486(7) 0.5122(6) 0.025(2) Uani 1 1 d . . .
C25 C 0.5631(8) 0.1861(8) 0.4212(6) 0.030(2) Uani 1 1 d . . .
C26 C 0.6724(9) 0.1883(9) 0.4638(7) 0.036(2) Uani 1 1 d . . .
H26 H 0.6762 0.1830 0.5214 0.044 Uiso 1 1 calc R . .
C27 C 0.7746(9) 0.1982(10) 0.4208(8) 0.042(3) Uani 1 1 d . . .
H27 H 0.8500 0.1983 0.4492 0.050 Uiso 1 1 calc R . .
C28 C 0.7706(10) 0.2081(9) 0.3370(9) 0.047(3) Uani 1 1 d . . .
H28 H 0.8421 0.2137 0.3078 0.057 Uiso 1 1 calc R . .
C29 C 0.6604(10) 0.2095(8) 0.2968(7) 0.037(3) Uani 1 1 d . . .
H29 H 0.6563 0.2174 0.2394 0.044 Uiso 1 1 calc R . .
N1 N 0.1013(7) 0.3391(7) 0.5138(5) 0.033(2) Uani 1 1 d . . .
N2 N 0.2632(7) 0.3807(7) 0.4483(5) 0.0298(19) Uani 1 1 d . . .
N3 N 0.4003(7) 0.3806(6) 0.3483(5) 0.0292(18) Uani 1 1 d . . .
N4 N 0.2789(7) 0.1625(7) 0.5155(5) 0.0296(18) Uani 1 1 d . . .
N5 N 0.4476(7) 0.1830(7) 0.4434(5) 0.0294(18) Uani 1 1 d . . .
N6 N 0.5586(7) 0.1999(7) 0.3376(5) 0.0297(19) Uani 1 1 d . . .
O1 O 0.0365(7) 0.3111(7) 0.2653(5) 0.0447(19) Uani 1 1 d . . .
O2 O 0.0381(8) 0.0245(7) 0.3956(5) 0.050(2) Uani 1 1 d . . .
O3 O 0.2769(7) 0.2533(6) 0.1541(5) 0.0422(19) Uani 1 1 d . . .
O4 O 0.2882(7) -0.0218(6) 0.2972(5) 0.045(2) Uani 1 1 d . . .
Os1 Os 0.17015(3) 0.23617(3) 0.41635(2) 0.02645(13) Uani 1 1 d . . .
Os2 Os 0.36377(3) 0.20746(3) 0.32657(2) 0.02529(13) Uani 1 1 d . . .

loop_
_atom_site_aniso_label
_atom_site_aniso_U_11
_atom_site_aniso_U_22
_atom_site_aniso_U_33
_atom_site_aniso_U_23
_atom_site_aniso_U_13
_atom_site_aniso_U_12
C1 0.022(5) 0.037(6) 0.035(6) -0.004(5) 0.012(5) -0.002(4)
C2 0.029(5) 0.043(6) 0.019(5) 0.002(4) -0.002(4) -0.007(5)
C3 0.037(6) 0.030(5) 0.040(7) -0.004(5) 0.002(5) 0.003(5)
C4 0.030(5) 0.036(6) 0.022(5) 0.002(4) 0.004(4) 0.005(5)
C10 0.034(6) 0.052(7) 0.028(6) -0.001(5) 0.006(4) 0.002(5)
C11 0.040(7) 0.052(7) 0.039(7) -0.003(5) 0.012(5) 0.007(5)
C12 0.049(7) 0.032(6) 0.030(6) -0.005(5) 0.004(5) 0.007(5)
C13 0.046(7) 0.035(6) 0.033(6) 0.001(5) 0.004(5) 0.000(5)
C14 0.035(6) 0.030(5) 0.020(5) -0.004(4) 0.002(4) 0.001(4)
C15 0.027(5) 0.037(6) 0.027(6) 0.002(4) -0.001(4) -0.001(4)
C16 0.059(8) 0.030(6) 0.047(8) -0.003(5) 0.013(6) -0.003(5)
C17 0.051(7) 0.034(6) 0.044(7) -0.001(5) 0.010(6) -0.004(5)
C18 0.046(7) 0.038(6) 0.049(8) 0.010(5) 0.006(6) -0.005(5)
C19 0.034(6) 0.033(6) 0.040(6) 0.002(5) 0.005(5) -0.005(5)
C20 0.035(6) 0.031(5) 0.033(6) 0.002(4) 0.011(5) -0.005(4)
C21 0.052(7) 0.030(5) 0.022(5) 0.006(4) 0.008(5) 0.000(5)
C22 0.051(7) 0.034(6) 0.027(6) -0.001(4) -0.013(5) 0.004(5)
C23 0.035(6) 0.037(6) 0.028(6) 0.000(4) -0.003(4) -0.003(5)
C24 0.030(5) 0.020(5) 0.026(5) -0.007(4) 0.001(4) -0.004(4)
C25 0.024(5) 0.027(5) 0.039(6) -0.006(4) -0.001(4) -0.008(4)
C26 0.033(6) 0.041(6) 0.034(6) -0.009(5) -0.010(5) 0.001(5)
C27 0.020(5) 0.054(7) 0.051(8) -0.017(6) 0.001(5) 0.002(5)
C28 0.026(6) 0.046(7) 0.070(9) -0.016(6) 0.010(5) -0.008(5)
C29 0.046(7) 0.033(6) 0.034(6) -0.003(5) 0.013(5) -0.004(5)
N1 0.027(4) 0.038(5) 0.035(5) -0.003(4) 0.000(4) 0.004(4)
N2 0.025(4) 0.031(4) 0.033(5) 0.000(4) -0.002(4) 0.000(3)
N3 0.035(5) 0.025(4) 0.028(5) -0.002(3) 0.007(4) 0.002(4)
N4 0.031(4) 0.032(5) 0.026(5) 0.004(4) 0.001(3) -0.002(4)
N5 0.024(4) 0.029(4) 0.036(5) -0.005(4) 0.000(4) 0.006(3)
N6 0.021(4) 0.034(5) 0.034(5) -0.001(4) 0.005(3) -0.002(3)
O1 0.039(4) 0.059(5) 0.035(5) 0.009(4) -0.007(4) 0.010(4)
O2 0.053(5) 0.047(5) 0.049(5) -0.003(4) 0.007(4) -0.018(4)
O3 0.049(5) 0.054(5) 0.024(4) -0.002(3) -0.002(3) 0.014(4)
O4 0.051(5) 0.025(4) 0.059(6) -0.011(4) 0.003(4) -0.004(4)
Os1 0.0233(2) 0.0306(2) 0.0255(2) 0.00009(16) 0.00223(15) 0.00033(15)
Os2 0.0245(2) 0.0279(2) 0.0236(2) -0.00062(15) 0.00187(15) 0.00043(15)

loop_
_geom_bond_atom_site_label_1
_geom_bond_atom_site_label_2
_geom_bond_distance
_geom_bond_site_symmetry_2
_geom_bond_publ_flag
C1 O1 1.170(13) . ?
C1 Os1 1.836(11) . ?
C2 O2 1.154(12) . ?
C2 Os1 1.861(11) . ?
C3 O3 1.154(13) . ?
C3 Os2 1.871(12) . ?
C4 O4 1.138(12) . ?
C4 Os2 1.850(11) . ?
C10 N1 1.326(13) . ?
C10 C11 1.385(16) . ?
C10 H10 0.9500 . ?
C11 C12 1.386(16) . ?
C11 H11 0.9500 . ?
C12 C13 1.345(16) . ?
C12 H12 0.9500 . ?
C13 C14 1.391(15) . ?
C13 H13 0.9500 . ?
C14 N2 1.376(13) . ?
C14 N1 1.387(13) . ?
C15 N2 1.331(13) . ?
C15 N3 1.367(13) . ?
C15 C16 1.434(15) . ?
C16 C17 1.377(16) . ?
C16 H16 0.9500 . ?
C17 C18 1.389(17) . ?
C17 H17 0.9500 . ?
C18 C19 1.377(15) . ?
C18 H18 0.9500 . ?
C19 N3 1.323(13) . ?
C19 H19 0.9500 . ?
C20 C21 1.368(15) . ?
C20 N4 1.388(13) . ?
C20 H20 0.9500 . ?
C21 C22 1.350(16) . ?
C21 H21 0.9500 . ?
C22 C23 1.393(16) . ?
C22 H22 0.9500 . ?
C23 C24 1.421(14) . ?
C23 H23 0.9500 . ?
C24 N4 1.341(12) . ?
C24 N5 1.349(13) . ?
C25 N5 1.354(12) . ?
C25 N6 1.386(13) . ?
C25 C26 1.390(14) . ?
C26 C27 1.370(15) . ?
C26 H26 0.9500 . ?
C27 C28 1.385(18) . ?
C27 H27 0.9500 . ?
C28 C29 1.379(16) . ?
C28 H28 0.9500 . ?
C29 N6 1.347(13) . ?
C29 H29 0.9500 . ?
N1 Os1 2.205(9) . ?
N2 Os1 2.123(8) . ?
N3 Os2 2.202(8) . ?
N4 Os1 2.200(8) . ?
N5 Os2 2.133(8) . ?
N6 Os2 2.182(8) . ?
Os1 Os2 2.6862(5) . ?
